data_7107337
loop_
_publ_author_name
'Alfredo Medina-Molner'
'Bernhard Spingler'

_publ_section_title
;
 When two metal centres are needed instead of one: exclusive induction of
 Z-DNA by dinuclear metal complexes
;
_journal_name_full Chem.Commun.
_journal_page_first 1961
_journal_paper_doi 10.1039/c2cc16483c
_journal_volume 48
_journal_year 2012
_chemical_formula_sum 'C15 H33 N3 Ni O5'
_chemical_formula_weight 394.15
_chemical_name_systematic
;
?
;
_space_group_IT_number 18
_symmetry_cell_setting orthorhombic
_symmetry_space_group_name_Hall 'P 2 2ab'
_symmetry_space_group_name_H-M 'P 21 21 2'
_atom_sites_solution_hydrogens geom
_atom_sites_solution_primary direct
_atom_sites_solution_secondary difmap
_audit_creation_method SHELXL-97
_cell_angle_alpha 90.00
_cell_angle_beta 90.00
_cell_angle_gamma 90.00
_cell_formula_units_Z 4
_cell_length_a 15.612(2)
_cell_length_b 15.6754(18)
_cell_length_c 7.9380(9)
_cell_measurement_reflns_used 7995
_cell_measurement_temperature 183(2)
_cell_volume 1942.6(4)
_computing_cell_refinement 'IPDS (Stoe, 1999)'
_computing_data_collection 'IPDS (Stoe, 1999)'
_computing_data_reduction 'X-RED (Stoe, 1999)'
_computing_molecular_graphics 'ORTEP-3 (Farrugia, 1997)'
_computing_publication_material 'SHELXL-97 (Sheldrick, 1997)'
_computing_structure_refinement 'SHELXL-97 (Sheldrick, 1997)'
_computing_structure_solution 'SIR-97 (Altomare, 1999)'
_diffrn_ambient_temperature 183(2)
_diffrn_measured_fraction_theta_full 0.995
_diffrn_measured_fraction_theta_max 0.995
_diffrn_measurement_device_type 'Stoe IPDS'
_diffrn_measurement_method '/f oscillation scan'
_diffrn_radiation_monochromator graphite
_diffrn_radiation_source 'fine-focus sealed tube'
_diffrn_radiation_type MoK\a
_diffrn_radiation_wavelength 0.71073
_diffrn_reflns_av_R_equivalents 0.0587
_diffrn_reflns_av_sigmaI/netI 0.0251
_diffrn_reflns_limit_h_max 22
_diffrn_reflns_limit_h_min -22
_diffrn_reflns_limit_k_max 22
_diffrn_reflns_limit_k_min -22
_diffrn_reflns_limit_l_max 11
_diffrn_reflns_limit_l_min -11
_diffrn_reflns_number 42415
_diffrn_reflns_theta_full 30.48
_diffrn_reflns_theta_max 30.48
_diffrn_reflns_theta_min 2.60
_diffrn_standards_interval_count 'every image'
_diffrn_standards_interval_time 7.5
_diffrn_standards_number 50-200
_exptl_absorpt_coefficient_mu 1.026
_exptl_absorpt_correction_T_max 0.8710
_exptl_absorpt_correction_T_min 0.7707
_exptl_absorpt_correction_type numerical
_exptl_crystal_colour blue
_exptl_crystal_density_diffrn 1.348
_exptl_crystal_density_method 'not measured'
_exptl_crystal_description block
_exptl_crystal_F_000 848
_exptl_crystal_size_max 0.41
_exptl_crystal_size_mid 0.22
_exptl_crystal_size_min 0.15
_refine_diff_density_max 1.261
_refine_diff_density_min -0.440
_refine_diff_density_rms 0.129
_refine_ls_abs_structure_details 'Flack H D (1983), Acta Cryst. A39, 876-881'
_refine_ls_abs_structure_Flack -0.025(15)
_refine_ls_extinction_coef 0.152(8)
_refine_ls_extinction_expression Fc^*^=kFc[1+0.001xFc^2^\l^3^/sin(2\q)]^-1/4^
_refine_ls_extinction_method SHELXL
_refine_ls_goodness_of_fit_ref 1.103
_refine_ls_hydrogen_treatment mixed
_refine_ls_matrix_type full
_refine_ls_number_parameters 224
_refine_ls_number_reflns 5891
_refine_ls_number_restraints 0
_refine_ls_restrained_S_all 1.103
_refine_ls_R_factor_all 0.0581
_refine_ls_R_factor_gt 0.0556
_refine_ls_shift/su_max 0.001
_refine_ls_shift/su_mean 0.000
_refine_ls_structure_factor_coef Fsqd
_refine_ls_weighting_details 'calc w=1/[\s^2^(Fo^2^)+(0.1133P)^2^+0.0979P] where P=(Fo^2^+2Fc^2^)/3'
_refine_ls_weighting_scheme calc
_refine_ls_wR_factor_gt 0.1462
_refine_ls_wR_factor_ref 0.1513
_reflns_number_gt 5493
_reflns_number_total 5891
_reflns_threshold_expression >2sigma(I)
_cod_data_source_file c2cc16483c.txt
_cod_data_source_block am130406
_cod_original_sg_symbol_H-M P21212
_cod_database_code 7107337

loop_
_symmetry_equiv_pos_as_xyz
'x, y, z'
'-x, -y, z'
'x+1/2, -y+1/2, -z'
'-x+1/2, y+1/2, -z'

loop_
_atom_site_label
_atom_site_type_symbol
_atom_site_fract_x
_atom_site_fract_y
_atom_site_fract_z
_atom_site_U_iso_or_equiv
_atom_site_adp_type
_atom_site_occupancy
_atom_site_symmetry_multiplicity
_atom_site_calc_flag
_atom_site_refinement_flags
C8 C 0.8494(2) 0.1472(2) 0.2710(4) 0.0556(7) Uani 1 1 d .
H8B H 0.8720 0.1463 0.1545 0.067 Uiso 1 1 calc R
H8A H 0.8445 0.2077 0.3053 0.067 Uiso 1 1 calc R
C6 C 0.91906(16) 0.20007(17) 0.6279(4) 0.0454(5) Uani 1 1 d .
H6B H 0.8919 0.2437 0.5551 0.054 Uiso 1 1 calc R
H6A H 0.9819 0.2068 0.6183 0.054 Uiso 1 1 calc R
C2 C 0.63369(17) 0.22947(18) 0.6103(5) 0.0511(6) Uani 1 1 d .
H2A H 0.6360 0.2918 0.6301 0.061 Uiso 1 1 calc R
H2B H 0.5745 0.2154 0.5750 0.061 Uiso 1 1 calc R
C21 C 0.9121(3) -0.0867(3) 1.0256(5) 0.0671(9) Uani 1 1 d .
H21C H 0.9387 -0.1430 1.0127 0.081 Uiso 1 1 calc R
H21B H 0.8599 -0.0921 1.0933 0.081 Uiso 1 1 calc R
H21A H 0.9522 -0.0480 1.0821 0.081 Uiso 1 1 calc R
C11 C 0.5694(3) 0.1031(3) 0.2502(6) 0.0769(12) Uani 1 1 d .
H11A H 0.5982 0.0896 0.1438 0.092 Uiso 1 1 calc R
H11B H 0.5613 0.1649 0.2590 0.092 Uiso 1 1 calc R
H11C H 0.5135 0.0746 0.2536 0.092 Uiso 1 1 calc R
O31 O 0.66943(18) -0.12880(15) 0.6056(5) 0.0731(8) Uani 1 1 d .
C1 C 0.6947(2) 0.20810(19) 0.4625(4) 0.0508(6) Uani 1 1 d .
H1A H 0.6722 0.2356 0.3593 0.061 Uiso 1 1 calc R
H1B H 0.7513 0.2340 0.4865 0.061 Uiso 1 1 calc R
O20 O 0.83914(13) 0.01091(12) 0.8506(3) 0.0461(4) Uani 1 1 d .
C9 C 0.7592(2) 0.1084(2) 0.2691(4) 0.0569(7) Uani 1 1 d .
H9A H 0.7266 0.1355 0.1765 0.068 Uiso 1 1 calc R
H9B H 0.7645 0.0470 0.2416 0.068 Uiso 1 1 calc R
N3 N 0.89462(13) 0.11350(14) 0.5657(3) 0.0408(4) Uani 1 1 d .
H3C H 0.9343 0.0779 0.6175 0.049 Uiso 1 1 calc R
C3 C 0.65132(17) 0.18461(18) 0.7769(4) 0.0473(5) Uani 1 1 d .
H3A H 0.6341 0.2227 0.8705 0.057 Uiso 1 1 calc R
H3B H 0.6156 0.1326 0.7835 0.057 Uiso 1 1 calc R
N2 N 0.74236(13) 0.16048(13) 0.7994(3) 0.0393(4) Uani 1 1 d .
H2C H 0.7419 0.1336 0.9038 0.047 Uiso 1 1 calc R
C7 C 0.91461(19) 0.1042(2) 0.3853(4) 0.0507(6) Uani 1 1 d .
H7A H 0.9173 0.0428 0.3571 0.061 Uiso 1 1 calc R
H7B H 0.9718 0.1291 0.3632 0.061 Uiso 1 1 calc R
Ni1 Ni 0.776709(19) 0.059925(18) 0.63503(4) 0.03769(12) Uani 1 1 d .
N1 N 0.70760(15) 0.11627(15) 0.4271(3) 0.0454(5) Uani 1 1 d .
C4 C 0.79762(17) 0.23575(17) 0.8309(4) 0.0458(5) Uani 1 1 d .
H4A H 0.7876 0.2566 0.9470 0.055 Uiso 1 1 calc R
H4B H 0.7814 0.2820 0.7521 0.055 Uiso 1 1 calc R
O21 O 0.92320(19) -0.0852(2) 0.7285(4) 0.0722(8) Uani 1 1 d .
C30 C 0.64458(19) -0.07768(17) 0.7179(5) 0.0509(6) Uani 1 1 d .
C31 C 0.5754(3) -0.1069(2) 0.8384(7) 0.0768(13) Uani 1 1 d .
H31C H 0.5694 -0.1690 0.8316 0.092 Uiso 1 1 calc R
H31B H 0.5209 -0.0799 0.8080 0.092 Uiso 1 1 calc R
H31A H 0.5910 -0.0906 0.9536 0.092 Uiso 1 1 calc R
C5 C 0.89261(17) 0.21564(19) 0.8090(4) 0.0463(5) Uani 1 1 d .
H5A H 0.9266 0.2638 0.8543 0.056 Uiso 1 1 calc R
H5B H 0.9067 0.1644 0.8764 0.056 Uiso 1 1 calc R
O30 O 0.67010(13) -0.00161(13) 0.7353(3) 0.0491(4) Uani 1 1 d .
O10 O 0.80698(15) -0.05024(13) 0.4945(3) 0.0513(5) Uani 1 1 d .
H10D H 0.760(3) -0.084(3) 0.521(6) 0.062 Uiso 1 1 d .
C20 C 0.88986(17) -0.05164(17) 0.8550(4) 0.0468(5) Uani 1 1 d .
C10 C 0.6247(2) 0.0717(2) 0.3983(5) 0.0555(6) Uani 1 1 d .
H10B H 0.5902 0.0765 0.5026 0.067 Uiso 1 1 calc R
H10A H 0.6369 0.0104 0.3807 0.067 Uiso 1 1 calc R

loop_
_atom_site_aniso_label
_atom_site_aniso_U_11
_atom_site_aniso_U_22
_atom_site_aniso_U_33
_atom_site_aniso_U_23
_atom_site_aniso_U_13
_atom_site_aniso_U_12
C8 0.0619(16) 0.0678(18) 0.0371(13) 0.0064(12) 0.0080(11) 0.0035(13)
C6 0.0445(10) 0.0462(11) 0.0455(12) 0.0048(11) 0.0027(10) -0.0028(9)
C2 0.0470(11) 0.0431(12) 0.0631(18) 0.0024(12) -0.0023(12) 0.0089(9)
C21 0.077(2) 0.0610(18) 0.063(2) 0.0137(16) -0.0069(18) 0.0144(16)
C11 0.074(2) 0.072(2) 0.085(3) 0.004(2) -0.035(2) -0.0033(18)
O31 0.0739(14) 0.0454(11) 0.100(2) -0.0157(13) 0.0126(16) -0.0144(11)
C1 0.0563(14) 0.0488(13) 0.0473(14) 0.0038(11) -0.0019(11) 0.0033(11)
O20 0.0529(9) 0.0428(8) 0.0426(9) 0.0056(7) 0.0015(8) 0.0087(7)
C9 0.0687(18) 0.0643(17) 0.0376(13) -0.0019(11) -0.0038(12) 0.0060(14)
N3 0.0416(9) 0.0419(9) 0.0387(10) 0.0038(8) 0.0051(8) 0.0023(7)
C3 0.0445(11) 0.0429(11) 0.0545(15) 0.0011(11) 0.0077(11) 0.0031(9)
N2 0.0433(9) 0.0367(9) 0.0381(9) -0.0013(7) 0.0025(8) 0.0012(7)
C7 0.0552(13) 0.0559(14) 0.0411(13) 0.0020(11) 0.0093(11) 0.0032(11)
Ni1 0.04100(17) 0.03550(16) 0.03656(17) 0.00008(11) 0.00169(11) 0.00174(10)
N1 0.0487(11) 0.0452(10) 0.0422(10) 0.0016(9) -0.0059(9) 0.0020(8)
C4 0.0505(12) 0.0418(11) 0.0450(13) -0.0033(9) 0.0012(9) -0.0016(9)
O21 0.0710(15) 0.0852(18) 0.0603(14) -0.0064(13) 0.0000(12) 0.0370(14)
C30 0.0481(12) 0.0365(11) 0.0680(18) 0.0053(11) 0.0005(12) -0.0021(9)
C31 0.0652(19) 0.0487(15) 0.116(4) 0.011(2) 0.026(2) -0.0042(14)
C5 0.0457(12) 0.0473(13) 0.0458(13) -0.0026(10) -0.0009(10) -0.0053(10)
O30 0.0489(9) 0.0403(8) 0.0581(11) 0.0005(8) 0.0057(9) -0.0053(7)
O10 0.0637(11) 0.0414(9) 0.0490(10) -0.0073(8) 0.0046(9) 0.0024(8)
C20 0.0441(10) 0.0427(11) 0.0537(14) 0.0026(11) 0.0008(10) 0.0028(9)
C10 0.0562(14) 0.0506(14) 0.0596(16) 0.0016(13) -0.0100(13) -0.0013(11)

loop_
_atom_type_symbol
_atom_type_description
_atom_type_scat_dispersion_real
_atom_type_scat_dispersion_imag
_atom_type_scat_source
C C 0.0033 0.0016 'International Tables Vol C Tables 4.2.6.8 and 6.1.1.4'
H H 0.0000 0.0000 'International Tables Vol C Tables 4.2.6.8 and 6.1.1.4'
N N 0.0061 0.0033 'International Tables Vol C Tables 4.2.6.8 and 6.1.1.4'
O O 0.0106 0.0060 'International Tables Vol C Tables 4.2.6.8 and 6.1.1.4'
Ni Ni 0.3393 1.1124 'International Tables Vol C Tables 4.2.6.8 and 6.1.1.4'

loop_
_geom_angle_atom_site_label_1
_geom_angle_atom_site_label_2
_geom_angle_atom_site_label_3
_geom_angle
C7 C8 C9 116.4(3)
C7 C8 H8B 108.2
C9 C8 H8B 108.2
C7 C8 H8A 108.2
C9 C8 H8A 108.2
H8B C8 H8A 107.3
N3 C6 C5 113.0(2)
N3 C6 H6B 109.0
C5 C6 H6B 109.0
N3 C6 H6A 109.0
C5 C6 H6A 109.0
H6B C6 H6A 107.8
C3 C2 C1 116.6(2)
C3 C2 H2A 108.2
C1 C2 H2A 108.2
C3 C2 H2B 108.2
C1 C2 H2B 108.2
H2A C2 H2B 107.3
C20 C21 H21C 109.5
C20 C21 H21B 109.5
H21C C21 H21B 109.5
C20 C21 H21A 109.5
H21C C21 H21A 109.5
H21B C21 H21A 109.5
C10 C11 H11A 109.5
C10 C11 H11B 109.5
H11A C11 H11B 109.5
C10 C11 H11C 109.5
H11A C11 H11C 109.5
H11B C11 H11C 109.5
N1 C1 C2 116.0(3)
N1 C1 H1A 108.3
C2 C1 H1A 108.3
N1 C1 H1B 108.3
C2 C1 H1B 108.3
H1A C1 H1B 107.4
C20 O20 Ni1 126.5(2)
N1 C9 C8 117.0(3)
N1 C9 H9A 108.1
C8 C9 H9A 108.1
N1 C9 H9B 108.1
C8 C9 H9B 108.1
H9A C9 H9B 107.3
C7 N3 C6 110.9(2)
C7 N3 Ni1 113.68(18)
C6 N3 Ni1 120.10(16)
C7 N3 H3C 103.2
C6 N3 H3C 103.2
Ni1 N3 H3C 103.2
N2 C3 C2 113.3(2)
N2 C3 H3A 108.9
C2 C3 H3A 108.9
N2 C3 H3B 108.9
C2 C3 H3B 108.9
H3A C3 H3B 107.7
C3 N2 C4 112.0(2)
C3 N2 Ni1 111.06(17)
C4 N2 Ni1 123.33(16)
C3 N2 H2C 102.4
C4 N2 H2C 102.4
Ni1 N2 H2C 102.4
N3 C7 C8 113.2(2)
N3 C7 H7A 108.9
C8 C7 H7A 108.9
N3 C7 H7B 108.9
C8 C7 H7B 108.9
H7A C7 H7B 107.7
O30 Ni1 N3 171.02(9)
O30 Ni1 O10 90.11(9)
N3 Ni1 O10 89.57(9)
O30 Ni1 O20 83.73(8)
N3 Ni1 O20 87.31(8)
O10 Ni1 O20 91.55(8)
O30 Ni1 N2 84.65(8)
N3 Ni1 N2 94.93(9)
O10 Ni1 N2 173.21(9)
O20 Ni1 N2 83.60(8)
O30 Ni1 N1 94.72(9)
N3 Ni1 N1 94.26(9)
O10 Ni1 N1 92.44(9)
O20 Ni1 N1 175.72(9)
N2 Ni1 N1 92.29(9)
C1 N1 C10 111.5(2)
C1 N1 C9 108.2(2)
C10 N1 C9 107.5(3)
C1 N1 Ni1 108.67(18)
C10 N1 Ni1 111.08(18)
C9 N1 Ni1 109.76(17)
N2 C4 C5 112.5(2)
N2 C4 H4A 109.1
C5 C4 H4A 109.1
N2 C4 H4B 109.1
C5 C4 H4B 109.1
H4A C4 H4B 107.8
O31 C30 O30 125.5(3)
O31 C30 C31 118.3(3)
O30 C30 C31 116.1(3)
C30 C31 H31C 109.5
C30 C31 H31B 109.5
H31C C31 H31B 109.5
C30 C31 H31A 109.5
H31C C31 H31A 109.5
H31B C31 H31A 109.5
C6 C5 C4 114.0(2)
C6 C5 H5A 108.8
C4 C5 H5A 108.8
C6 C5 H5B 108.8
C4 C5 H5B 108.8
H5A C5 H5B 107.7
C30 O30 Ni1 130.3(2)
Ni1 O10 H10D 100(3)
O21 C20 O20 124.6(3)
O21 C20 C21 118.3(3)
O20 C20 C21 117.0(3)
N1 C10 C11 117.1(3)
N1 C10 H10B 108.0
C11 C10 H10B 108.0
N1 C10 H10A 108.0
C11 C10 H10A 108.0
H10B C10 H10A 107.3

loop_
_geom_bond_atom_site_label_1
_geom_bond_atom_site_label_2
_geom_bond_distance
C8 C7 1.520(4)
C8 C9 1.534(5)
C8 H8B 0.9900
C8 H8A 0.9900
C6 N3 1.494(4)
C6 C5 1.516(4)
C6 H6B 0.9900
C6 H6A 0.9900
C2 C3 1.523(4)
C2 C1 1.548(4)
C2 H2A 0.9900
C2 H2B 0.9900
C21 C20 1.503(5)
C21 H21C 0.9800
C21 H21B 0.9800
C21 H21A 0.9800
C11 C10 1.539(5)
C11 H11A 0.9800
C11 H11B 0.9800
C11 H11C 0.9800
O31 C30 1.260(4)
C1 N1 1.480(4)
C1 H1A 0.9900
C1 H1B 0.9900
O20 C20 1.261(3)
O20 Ni1 2.1139(19)
C9 N1 1.496(4)
C9 H9A 0.9900
C9 H9B 0.9900
N3 C7 1.473(4)
N3 Ni1 2.097(2)
N3 H3C 0.9300
C3 N2 1.482(3)
C3 H3A 0.9900
C3 H3B 0.9900
N2 C4 1.483(3)
N2 Ni1 2.115(2)
N2 H2C 0.9300
C7 H7A 0.9900
C7 H7B 0.9900
Ni1 O30 2.082(2)
Ni1 O10 2.109(2)
Ni1 N1 2.161(2)
N1 C10 1.488(4)
C4 C5 1.526(4)
C4 H4A 0.9900
C4 H4B 0.9900
O21 C20 1.248(4)
C30 O30 1.265(3)
C30 C31 1.514(5)
C31 H31C 0.9800
C31 H31B 0.9800
C31 H31A 0.9800
C5 H5A 0.9900
C5 H5B 0.9900
O10 H10D 0.94(5)
C10 H10B 0.9900
C10 H10A 0.9900

loop_
_geom_torsion_atom_site_label_1
_geom_torsion_atom_site_label_2
_geom_torsion_atom_site_label_3
_geom_torsion_atom_site_label_4
_geom_torsion
C3 C2 C1 N1 51.2(4)
C7 C8 C9 N1 67.5(4)
C5 C6 N3 C7 174.9(2)
C5 C6 N3 Ni1 39.0(3)
C1 C2 C3 N2 27.1(4)
C2 C3 N2 C4 71.9(3)
C2 C3 N2 Ni1 -70.4(2)
C6 N3 C7 C8 -78.2(3)
Ni1 N3 C7 C8 60.7(3)
C9 C8 C7 N3 -67.0(4)
C7 N3 Ni1 O30 133.7(5)
C6 N3 Ni1 O30 -91.5(6)
C7 N3 Ni1 O10 45.73(19)
C6 N3 Ni1 O10 -179.5(2)
C7 N3 Ni1 O20 137.31(19)
C6 N3 Ni1 O20 -87.9(2)
C7 N3 Ni1 N2 -139.36(18)
C6 N3 Ni1 N2 -4.6(2)
C7 N3 Ni1 N1 -46.7(2)
C6 N3 Ni1 N1 88.1(2)
C20 O20 Ni1 O30 104.2(2)
C20 O20 Ni1 N3 -75.2(2)
C20 O20 Ni1 O10 14.3(2)
C20 O20 Ni1 N2 -170.5(2)
C20 O20 Ni1 N1 173.1(11)
C3 N2 Ni1 O30 -52.22(18)
C4 N2 Ni1 O30 170.5(2)
C3 N2 Ni1 N3 136.78(17)
C4 N2 Ni1 N3 -0.5(2)
C3 N2 Ni1 O10 -91.9(8)
C4 N2 Ni1 O10 130.9(7)
C3 N2 Ni1 O20 -136.48(17)
C4 N2 Ni1 O20 86.2(2)
C3 N2 Ni1 N1 42.31(18)
C4 N2 Ni1 N1 -95.0(2)
C2 C1 N1 C10 55.1(3)
C2 C1 N1 C9 173.2(2)
C2 C1 N1 Ni1 -67.7(3)
C8 C9 N1 C1 61.5(3)
C8 C9 N1 C10 -177.9(3)
C8 C9 N1 Ni1 -57.0(3)
O30 Ni1 N1 C1 104.92(19)
N3 Ni1 N1 C1 -75.02(19)
O10 Ni1 N1 C1 -164.77(19)
O20 Ni1 N1 C1 36.4(13)
N2 Ni1 N1 C1 20.10(19)
O30 Ni1 N1 C10 -18.1(2)
N3 Ni1 N1 C10 161.9(2)
O10 Ni1 N1 C10 72.2(2)
O20 Ni1 N1 C10 -86.7(12)
N2 Ni1 N1 C10 -103.0(2)
O30 Ni1 N1 C9 -136.9(2)
N3 Ni1 N1 C9 43.1(2)
O10 Ni1 N1 C9 -46.6(2)
O20 Ni1 N1 C9 154.5(11)
N2 Ni1 N1 C9 138.3(2)
C3 N2 C4 C5 -165.1(2)
Ni1 N2 C4 C5 -28.2(3)
N3 C6 C5 C4 -77.6(3)
N2 C4 C5 C6 70.3(3)
O31 C30 O30 Ni1 -16.0(5)
C31 C30 O30 Ni1 167.0(3)
N3 Ni1 O30 C30 -83.5(6)
O10 Ni1 O30 C30 4.4(3)
O20 Ni1 O30 C30 -87.1(3)
N2 Ni1 O30 C30 -171.2(3)
N1 Ni1 O30 C30 96.9(3)
Ni1 O20 C20 O21 13.4(4)
Ni1 O20 C20 C21 -167.4(2)
C1 N1 C10 C11 60.5(4)
C9 N1 C10 C11 -58.0(4)
Ni1 N1 C10 C11 -178.1(3)
